data_7232166
loop_
_publ_author_name
'Chen, Bo'
'Chu, Wen-Dao'
'Liu, Quan-Zhong'

_publ_section_title
;
 Formal [4 + 1] cycloaddition of in situ generated 1,2-diaza-1,3-dienes
 with diazo esters: facile approaches to dihydropyrazoles containing a
 quaternary center
;
_journal_issue 3
_journal_name_full 'RSC Advances'
_journal_page_first 1487
_journal_paper_doi 10.1039/C8RA08909D
_journal_volume 9
_journal_year 2019
_chemical_formula_moiety 'C25 H21 Cl N2 O3'
_chemical_formula_sum 'C25 H21 Cl N2 O3'
_chemical_formula_weight 432.89
_space_group_crystal_system triclinic
_space_group_IT_number 2
_space_group_name_Hall '-P 1'
_space_group_name_H-M_alt 'P -1'
_symmetry_space_group_name_Hall '-P 1'
_symmetry_space_group_name_H-M 'P -1'
_atom_sites_solution_hydrogens geom
_audit_creation_date 2018-04-09
_audit_creation_method
;
Olex2 1.2
(compiled 2016.08.25 svn.r3337 for OlexSys, GUI svn.r5221)
;
_audit_update_record
;
2018-05-02 deposited with the CCDC.
2019-01-03 downloaded from the CCDC.
;
_cell_angle_alpha 88.684(12)
_cell_angle_beta 79.885(12)
_cell_angle_gamma 89.121(14)
_cell_formula_units_Z 2
_cell_length_a 6.3041(16)
_cell_length_b 12.0699(17)
_cell_length_c 14.252(3)
_cell_measurement_reflns_used 9859
_cell_measurement_temperature 293(2)
_cell_measurement_theta_max 71.77
_cell_measurement_theta_min 3.15
_cell_volume 1067.2(4)
_computing_cell_refinement 'Bruker SAINT'
_computing_data_collection 'Bruker APEX2'
_computing_data_reduction 'Bruker SAINT'
_computing_molecular_graphics 'Olex2 (Dolomanov et al., 2009)'
_computing_publication_material 'Olex2 (Dolomanov et al., 2009)'
_computing_structure_refinement 'ShelXL (Sheldrick, 2015)'
_computing_structure_solution 'SHELXS-97 (Sheldrick 2008)'
_diffrn_ambient_temperature 293.15
_diffrn_measured_fraction_theta_full 0.996
_diffrn_measured_fraction_theta_max 0.983
_diffrn_measurement_device_type 'Bruker APEX-II CCD'
_diffrn_measurement_method '\f and \w scans'
_diffrn_radiation_type CuK\a
_diffrn_radiation_wavelength 1.54178
_diffrn_reflns_av_R_equivalents 0.0616
_diffrn_reflns_av_unetI/netI 0.0405
_diffrn_reflns_Laue_measured_fraction_full 0.996
_diffrn_reflns_Laue_measured_fraction_max 0.983
_diffrn_reflns_limit_h_max 7
_diffrn_reflns_limit_h_min -7
_diffrn_reflns_limit_k_max 14
_diffrn_reflns_limit_k_min -14
_diffrn_reflns_limit_l_max 17
_diffrn_reflns_limit_l_min -17
_diffrn_reflns_number 26074
_diffrn_reflns_point_group_measured_fraction_full 0.996
_diffrn_reflns_point_group_measured_fraction_max 0.983
_diffrn_reflns_theta_full 67.679
_diffrn_reflns_theta_max 72.574
_diffrn_reflns_theta_min 3.150
_exptl_absorpt_coefficient_mu 1.829
_exptl_absorpt_correction_T_max 0.734
_exptl_absorpt_correction_T_min 0.688
_exptl_absorpt_correction_type multi-scan
_exptl_crystal_colour colorless
_exptl_crystal_density_diffrn 1.347
_exptl_crystal_description rod
_exptl_crystal_F_000 452
_exptl_crystal_size_max 0.23
_exptl_crystal_size_mid 0.20
_exptl_crystal_size_min 0.17
_exptl_transmission_factor_max 0.734
_exptl_transmission_factor_min 0.688
_refine_diff_density_max 0.258
_refine_diff_density_min -0.278
_refine_diff_density_rms 0.068
_refine_ls_extinction_method none
_refine_ls_goodness_of_fit_ref 1.119
_refine_ls_hydrogen_treatment constr
_refine_ls_matrix_type full
_refine_ls_number_parameters 281
_refine_ls_number_reflns 4160
_refine_ls_number_restraints 0
_refine_ls_restrained_S_all 1.119
_refine_ls_R_factor_all 0.0745
_refine_ls_R_factor_gt 0.0582
_refine_ls_shift/su_max 0.000
_refine_ls_shift/su_mean 0.000
_refine_ls_structure_factor_coef Fsqd
_refine_ls_weighting_details 'w=1/[\s^2^(Fo^2^)+(0.0651P)^2^+0.8943P] where P=(Fo^2^+2Fc^2^)/3'
_refine_ls_weighting_scheme calc
_refine_ls_wR_factor_gt 0.1608
_refine_ls_wR_factor_ref 0.1693
_reflns_Friedel_coverage 0.000
_reflns_number_gt 3299
_reflns_number_total 4160
_reflns_threshold_expression 'I > 2\s(I)'
_cod_data_source_file c8ra08909d2.cif
_cod_data_source_block cu_20180402l_0m-auto
_cod_depositor_comments
;
The following automatic conversions were performed:

'_exptl_absorpt_correction_type' value 'Multi-scan' changed to
'multi-scan' according to
/home/data/users/saulius/crontab/automatic-downloads/rss-feeds/RSC/lib/dictionaries/cif_core.dic
dictionary named 'cif_core.dic' version 2.4.2 from 2011-04-26.

Automatic conversion script
Id: cif_fix_values 4973 2017-02-22 13:04:09Z antanas 
;
_cod_database_code 7232166
_shelx_space_group_comment
;
The symmetry employed for this shelxl refinement is uniquely defined
by the following loop, which should always be used as a source of
symmetry information in preference to the above space-group names.
They are only intended as comments.
;
_olex2_refinement_description
;
1. Fixed Uiso
 At 1.2 times of:
  All C(H) groups, All C(H,H) groups
 At 1.5 times of:
  All C(H,H,H) groups
2.a Secondary CH2 refined with riding coordinates:
 C8(H8A,H8B), C23(H23A,H23B)
2.b Aromatic/amide H refined with riding coordinates:
 C1(H1), C2(H2), C3(H3), C10(H10), C11(H11), C12(H12), C14(H14), C15(H15),
 C17(H17), C18(H18), C20(H20), C21(H21), C24(H24), C25(H25)
2.c Idealised Me refined as rotating group:
 C22(H22A,H22B,H22C)
;
_shelx_shelxl_version_number 2014/7
_olex2_submission_special_instructions 'No special instructions were received'

loop_
_space_group_symop_operation_xyz
'x, y, z'
'-x, -y, -z'

loop_
_atom_site_label
_atom_site_type_symbol
_atom_site_fract_x
_atom_site_fract_y
_atom_site_fract_z
_atom_site_U_iso_or_equiv
_atom_site_adp_type
_atom_site_occupancy
_atom_site_site_symmetry_order
_atom_site_calc_flag
_atom_site_refinement_flags_posn
Cl1 Cl 1.23265(14) 0.49591(8) 0.88398(6) 0.0673(3) Uani 1 1 d .
O1 O 0.4556(3) 0.73092(16) 0.32404(13) 0.0465(5) Uani 1 1 d .
O2 O 0.1768(3) 0.85488(17) 0.49596(14) 0.0509(5) Uani 1 1 d .
O3 O 0.3247(3) 0.61016(17) 0.44000(14) 0.0525(5) Uani 1 1 d .
N1 N 0.4308(3) 0.77805(18) 0.56629(14) 0.0368(5) Uani 1 1 d .
N2 N 0.5197(3) 0.74220(17) 0.64412(15) 0.0368(5) Uani 1 1 d .
C1 C -0.1083(6) 0.9963(3) 0.8181(2) 0.0638(9) Uani 1 1 d .
H1 H -0.1878 1.0319 0.8702 0.077 Uiso 1 1 calc R
C2 C 0.0809(7) 0.9422(4) 0.8256(2) 0.0847(14) Uani 1 1 d .
H2 H 0.1312 0.9425 0.8831 0.102 Uiso 1 1 calc R
C3 C 0.1987(6) 0.8870(3) 0.7491(2) 0.0692(11) Uani 1 1 d .
H3 H 0.3256 0.8499 0.7562 0.083 Uiso 1 1 calc R
C4 C 0.1291(4) 0.8866(2) 0.66238(19) 0.0375(6) Uani 1 1 d .
C5 C 0.2441(4) 0.8382(2) 0.57112(18) 0.0375(6) Uani 1 1 d .
C6 C 0.5673(4) 0.7505(2) 0.47363(18) 0.0380(6) Uani 1 1 d .
C7 C 0.4316(4) 0.6899(2) 0.41262(18) 0.0386(6) Uani 1 1 d .
C8 C 0.3283(5) 0.6812(3) 0.2618(2) 0.0518(7) Uani 1 1 d .
H8A H 0.1762 0.6936 0.2859 0.062 Uiso 1 1 calc R
H8B H 0.3554 0.6019 0.2595 0.062 Uiso 1 1 calc R
C9 C 0.3871(5) 0.7319(2) 0.1641(2) 0.0455(7) Uani 1 1 d .
C10 C 0.5693(5) 0.7937(3) 0.1359(2) 0.0591(8) Uani 1 1 d .
H10 H 0.6609 0.8066 0.1788 0.071 Uiso 1 1 calc R
C11 C 0.6173(7) 0.8367(3) 0.0438(2) 0.0742(11) Uani 1 1 d .
H11 H 0.7413 0.8783 0.0255 0.089 Uiso 1 1 calc R
C12 C 0.4849(8) 0.8190(3) -0.0206(2) 0.0771(12) Uani 1 1 d .
H12 H 0.5179 0.8484 -0.0822 0.093 Uiso 1 1 calc R
C13 C 1.0726(5) 0.5499(2) 0.8056(2) 0.0449(6) Uani 1 1 d .
C14 C 0.8802(5) 0.6029(3) 0.8411(2) 0.0552(8) Uani 1 1 d .
H14 H 0.8354 0.6098 0.9065 0.066 Uiso 1 1 calc R
C15 C 0.7563(5) 0.6455(3) 0.7783(2) 0.0503(7) Uani 1 1 d .
H15 H 0.6276 0.6819 0.8019 0.060 Uiso 1 1 calc R
C16 C 0.8186(4) 0.6354(2) 0.68023(18) 0.0358(5) Uani 1 1 d .
C17 C 1.0121(4) 0.5812(2) 0.6470(2) 0.0437(6) Uani 1 1 d .
H17 H 1.0565 0.5732 0.5817 0.052 Uiso 1 1 calc R
C18 C 1.1400(5) 0.5388(2) 0.7089(2) 0.0480(7) Uani 1 1 d .
H18 H 1.2700 0.5033 0.6856 0.058 Uiso 1 1 calc R
C19 C 0.6897(4) 0.6839(2) 0.61364(18) 0.0348(5) Uani 1 1 d .
C20 C -0.1775(5) 0.9968(3) 0.7324(3) 0.0612(9) Uani 1 1 d .
H20 H -0.3048 1.0337 0.7259 0.073 Uiso 1 1 calc R
C21 C -0.0607(5) 0.9432(3) 0.6557(2) 0.0523(7) Uani 1 1 d .
H21 H -0.1103 0.9449 0.5979 0.063 Uiso 1 1 calc R
C22 C 0.6725(5) 0.8553(3) 0.4253(2) 0.0534(8) Uani 1 1 d .
H22A H 0.5628 0.9059 0.4112 0.080 Uiso 1 1 calc GR
H22B H 0.7663 0.8361 0.3672 0.080 Uiso 1 1 calc GR
H22C H 0.7544 0.8898 0.4671 0.080 Uiso 1 1 calc GR
C23 C 0.7331(4) 0.6701(2) 0.50739(18) 0.0437(6) Uani 1 1 d .
H23A H 0.7093 0.5944 0.4908 0.052 Uiso 1 1 calc R
H23B H 0.8794 0.6907 0.4801 0.052 Uiso 1 1 calc R
C24 C 0.2544(7) 0.7143(3) 0.0985(2) 0.0679(10) Uani 1 1 d .
H24 H 0.1303 0.6727 0.1161 0.082 Uiso 1 1 calc R
C25 C 0.3049(9) 0.7580(3) 0.0066(3) 0.0831(13) Uani 1 1 d .
H25 H 0.2142 0.7455 -0.0368 0.100 Uiso 1 1 calc R

loop_
_atom_site_aniso_label
_atom_site_aniso_U_11
_atom_site_aniso_U_22
_atom_site_aniso_U_33
_atom_site_aniso_U_23
_atom_site_aniso_U_13
_atom_site_aniso_U_12
Cl1 0.0641(5) 0.0805(6) 0.0638(5) 0.0064(4) -0.0314(4) 0.0165(4)
O1 0.0576(12) 0.0507(11) 0.0341(10) 0.0045(8) -0.0152(8) -0.0136(9)
O2 0.0537(12) 0.0622(13) 0.0414(11) -0.0035(9) -0.0215(9) 0.0127(10)
O3 0.0649(13) 0.0495(12) 0.0426(11) 0.0030(9) -0.0063(9) -0.0198(10)
N1 0.0403(11) 0.0415(12) 0.0302(11) -0.0013(9) -0.0112(9) 0.0069(9)
N2 0.0401(12) 0.0380(11) 0.0337(11) 0.0011(9) -0.0113(9) 0.0042(9)
C1 0.074(2) 0.059(2) 0.0536(19) -0.0038(15) 0.0019(16) 0.0229(17)
C2 0.106(3) 0.108(3) 0.0420(18) -0.0141(19) -0.0206(19) 0.057(3)
C3 0.080(2) 0.088(3) 0.0429(17) -0.0127(16) -0.0225(16) 0.046(2)
C4 0.0407(14) 0.0316(13) 0.0415(14) 0.0008(10) -0.0114(11) 0.0010(10)
C5 0.0407(14) 0.0355(13) 0.0387(14) 0.0009(11) -0.0139(11) 0.0010(11)
C6 0.0401(14) 0.0420(14) 0.0327(13) 0.0007(11) -0.0088(11) -0.0009(11)
C7 0.0420(14) 0.0409(14) 0.0325(13) -0.0004(11) -0.0052(11) -0.0012(12)
C8 0.0580(18) 0.0583(18) 0.0434(16) -0.0006(13) -0.0197(13) -0.0146(14)
C9 0.0591(17) 0.0417(15) 0.0382(14) -0.0047(11) -0.0155(13) 0.0060(13)
C10 0.0554(19) 0.079(2) 0.0432(17) 0.0047(15) -0.0104(14) -0.0014(16)
C11 0.078(2) 0.091(3) 0.0477(19) 0.0111(18) 0.0034(18) -0.001(2)
C12 0.122(4) 0.071(2) 0.0383(18) 0.0001(16) -0.015(2) 0.011(2)
C13 0.0456(15) 0.0447(15) 0.0477(16) 0.0043(12) -0.0185(13) 0.0031(12)
C14 0.0608(19) 0.068(2) 0.0369(15) -0.0015(14) -0.0114(13) 0.0177(16)
C15 0.0487(16) 0.0625(18) 0.0395(15) -0.0025(13) -0.0084(13) 0.0194(14)
C16 0.0377(13) 0.0345(13) 0.0355(13) 0.0021(10) -0.0076(10) 0.0012(10)
C17 0.0420(15) 0.0491(16) 0.0397(15) -0.0004(12) -0.0063(12) 0.0048(12)
C18 0.0404(15) 0.0518(17) 0.0523(17) 0.0003(13) -0.0105(13) 0.0099(12)
C19 0.0357(13) 0.0338(13) 0.0348(13) 0.0008(10) -0.0061(10) -0.0008(10)
C20 0.0487(17) 0.063(2) 0.072(2) -0.0135(17) -0.0102(16) 0.0182(15)
C21 0.0485(16) 0.0548(17) 0.0583(18) -0.0114(14) -0.0222(14) 0.0099(14)
C22 0.0605(18) 0.0583(18) 0.0450(16) 0.0086(14) -0.0184(14) -0.0215(15)
C23 0.0397(14) 0.0561(17) 0.0346(14) -0.0018(12) -0.0058(11) 0.0078(12)
C24 0.096(3) 0.059(2) 0.059(2) 0.0022(16) -0.0413(19) -0.0132(19)
C25 0.139(4) 0.067(2) 0.057(2) -0.0001(18) -0.055(2) -0.004(3)

loop_
_atom_type_symbol
_atom_type_description
_atom_type_scat_dispersion_real
_atom_type_scat_dispersion_imag
_atom_type_scat_source
C C 0.0181 0.0091 'International Tables Vol C Tables 4.2.6.8 and 6.1.1.4'
H H 0.0000 0.0000 'International Tables Vol C Tables 4.2.6.8 and 6.1.1.4'
Cl Cl 0.3639 0.7018 'International Tables Vol C Tables 4.2.6.8 and 6.1.1.4'
N N 0.0311 0.0180 'International Tables Vol C Tables 4.2.6.8 and 6.1.1.4'
O O 0.0492 0.0322 'International Tables Vol C Tables 4.2.6.8 and 6.1.1.4'

loop_
_geom_angle_atom_site_label_1
_geom_angle_atom_site_label_2
_geom_angle_atom_site_label_3
_geom_angle
C7 O1 C8 116.5(2)
N2 N1 C6 113.03(19)
C5 N1 N2 125.1(2)
C5 N1 C6 121.8(2)
C19 N2 N1 108.4(2)
C2 C1 H1 120.7
C20 C1 H1 120.7
C20 C1 C2 118.6(3)
C1 C2 H2 119.4
C1 C2 C3 121.3(3)
C3 C2 H2 119.4
C2 C3 H3 119.8
C4 C3 C2 120.4(3)
C4 C3 H3 119.8
C3 C4 C5 127.3(2)
C3 C4 C21 117.5(3)
C21 C4 C5 115.1(2)
O2 C5 N1 116.9(2)
O2 C5 C4 120.7(2)
N1 C5 C4 122.3(2)
N1 C6 C7 109.2(2)
N1 C6 C22 110.1(2)
N1 C6 C23 100.64(19)
C7 C6 C22 113.4(2)
C7 C6 C23 110.4(2)
C22 C6 C23 112.3(2)
O1 C7 C6 112.5(2)
O3 C7 O1 123.7(2)
O3 C7 C6 123.7(2)
O1 C8 H8A 109.9
O1 C8 H8B 109.9
O1 C8 C9 109.0(2)
H8A C8 H8B 108.3
C9 C8 H8A 109.9
C9 C8 H8B 109.9
C10 C9 C8 123.1(3)
C10 C9 C24 118.3(3)
C24 C9 C8 118.6(3)
C9 C10 H10 119.8
C9 C10 C11 120.4(3)
C11 C10 H10 119.8
C10 C11 H11 119.6
C12 C11 C10 120.9(4)
C12 C11 H11 119.6
C11 C12 H12 120.4
C25 C12 C11 119.2(3)
C25 C12 H12 120.4
C14 C13 Cl1 119.7(2)
C18 C13 Cl1 119.3(2)
C18 C13 C14 121.0(3)
C13 C14 H14 120.5
C15 C14 C13 118.9(3)
C15 C14 H14 120.5
C14 C15 H15 119.2
C14 C15 C16 121.7(3)
C16 C15 H15 119.2
C15 C16 C19 121.4(2)
C17 C16 C15 117.9(2)
C17 C16 C19 120.6(2)
C16 C17 H17 119.3
C18 C17 C16 121.3(3)
C18 C17 H17 119.3
C13 C18 C17 119.1(3)
C13 C18 H18 120.4
C17 C18 H18 120.4
N2 C19 C16 120.6(2)
N2 C19 C23 113.8(2)
C16 C19 C23 125.5(2)
C1 C20 H20 119.7
C1 C20 C21 120.6(3)
C21 C20 H20 119.7
C4 C21 H21 119.2
C20 C21 C4 121.6(3)
C20 C21 H21 119.2
C6 C22 H22A 109.5
C6 C22 H22B 109.5
C6 C22 H22C 109.5
H22A C22 H22B 109.5
H22A C22 H22C 109.5
H22B C22 H22C 109.5
C6 C23 H23A 111.2
C6 C23 H23B 111.2
C19 C23 C6 102.7(2)
C19 C23 H23A 111.2
C19 C23 H23B 111.2
H23A C23 H23B 109.1
C9 C24 H24 119.7
C9 C24 C25 120.5(4)
C25 C24 H24 119.7
C12 C25 C24 120.7(4)
C12 C25 H25 119.6
C24 C25 H25 119.6

loop_
_geom_bond_atom_site_label_1
_geom_bond_atom_site_label_2
_geom_bond_distance
Cl1 C13 1.741(3)
O1 C7 1.330(3)
O1 C8 1.442(3)
O2 C5 1.231(3)
O3 C7 1.202(3)
N1 N2 1.386(3)
N1 C5 1.366(3)
N1 C6 1.486(3)
N2 C19 1.288(3)
C1 H1 0.9300
C1 C2 1.371(5)
C1 C20 1.367(5)
C2 H2 0.9300
C2 C3 1.384(5)
C3 H3 0.9300
C3 C4 1.383(4)
C4 C5 1.500(4)
C4 C21 1.385(4)
C6 C7 1.527(4)
C6 C22 1.530(4)
C6 C23 1.546(4)
C8 H8A 0.9700
C8 H8B 0.9700
C8 C9 1.496(4)
C9 C10 1.373(4)
C9 C24 1.382(4)
C10 H10 0.9300
C10 C11 1.385(4)
C11 H11 0.9300
C11 C12 1.366(6)
C12 H12 0.9300
C12 C25 1.356(6)
C13 C14 1.383(4)
C13 C18 1.378(4)
C14 H14 0.9300
C14 C15 1.374(4)
C15 H15 0.9300
C15 C16 1.391(4)
C16 C17 1.389(4)
C16 C19 1.461(3)
C17 H17 0.9300
C17 C18 1.381(4)
C18 H18 0.9300
C19 C23 1.503(4)
C20 H20 0.9300
C20 C21 1.375(5)
C21 H21 0.9300
C22 H22A 0.9600
C22 H22B 0.9600
C22 H22C 0.9600
C23 H23A 0.9700
C23 H23B 0.9700
C24 H24 0.9300
C24 C25 1.386(5)
C25 H25 0.9300

loop_
_geom_torsion_atom_site_label_1
_geom_torsion_atom_site_label_2
_geom_torsion_atom_site_label_3
_geom_torsion_atom_site_label_4
_geom_torsion
Cl1 C13 C14 C15 179.7(3)
Cl1 C13 C18 C17 179.7(2)
O1 C8 C9 C10 14.9(4)
O1 C8 C9 C24 -166.3(3)
N1 N2 C19 C16 179.6(2)
N1 N2 C19 C23 -1.9(3)
N1 C6 C7 O1 132.2(2)
N1 C6 C7 O3 -51.7(3)
N1 C6 C23 C19 -11.0(3)
N2 N1 C5 O2 -173.6(2)
N2 N1 C5 C4 9.0(4)
N2 N1 C6 C7 127.4(2)
N2 N1 C6 C22 -107.4(2)
N2 N1 C6 C23 11.3(3)
N2 C19 C23 C6 8.8(3)
C1 C2 C3 C4 0.9(7)
C1 C20 C21 C4 0.4(5)
C2 C1 C20 C21 0.6(6)
C2 C3 C4 C5 175.3(4)
C2 C3 C4 C21 0.1(6)
C3 C4 C5 O2 -171.3(3)
C3 C4 C5 N1 6.1(4)
C3 C4 C21 C20 -0.7(5)
C5 N1 N2 C19 177.2(2)
C5 N1 C6 C7 -56.1(3)
C5 N1 C6 C22 69.1(3)
C5 N1 C6 C23 -172.2(2)
C5 C4 C21 C20 -176.6(3)
C6 N1 N2 C19 -6.5(3)
C6 N1 C5 O2 10.4(4)
C6 N1 C5 C4 -167.1(2)
C7 O1 C8 C9 -176.1(2)
C7 C6 C23 C19 -126.3(2)
C8 O1 C7 O3 5.9(4)
C8 O1 C7 C6 -178.1(2)
C8 C9 C10 C11 178.7(3)
C8 C9 C24 C25 -178.8(3)
C9 C10 C11 C12 0.1(6)
C9 C24 C25 C12 0.0(6)
C10 C9 C24 C25 0.0(5)
C10 C11 C12 C25 -0.2(6)
C11 C12 C25 C24 0.2(6)
C13 C14 C15 C16 0.6(5)
C14 C13 C18 C17 -0.3(5)
C14 C15 C16 C17 -0.3(5)
C14 C15 C16 C19 -178.0(3)
C15 C16 C17 C18 -0.3(4)
C15 C16 C19 N2 3.5(4)
C15 C16 C19 C23 -174.8(3)
C16 C17 C18 C13 0.6(4)
C16 C19 C23 C6 -172.8(2)
C17 C16 C19 N2 -174.1(2)
C17 C16 C19 C23 7.6(4)
C18 C13 C14 C15 -0.3(5)
C19 C16 C17 C18 177.4(3)
C20 C1 C2 C3 -1.3(7)
C21 C4 C5 O2 4.1(4)
C21 C4 C5 N1 -178.5(2)
C22 C6 C7 O1 9.0(3)
C22 C6 C7 O3 -175.0(3)
C22 C6 C23 C19 106.1(3)
C23 C6 C7 O1 -118.0(2)
C23 C6 C7 O3 58.0(3)
C24 C9 C10 C11 0.0(5)
